data_7719752
loop_
_publ_author_name
'Morla, Kalyankumar S.'
'Sahu, Rajulal'
'Ahamed, Subuhan'
'Ghosh, Saurav'
'Mondal, Kartik Chandra'
'Sankapal, Babasaheb R.'
'Banerjee, Abhishek'

_publ_section_title
;
 Ligand-directed assembly and transformation of hybrid oxo-vanadates into
 3d-3d oxo-vanado-cuprates: structural diversification and superior
 electrochemical performance in a prototype liquid-configured-device-grade
 supercapacitor.
;
_journal_issue 46
_journal_name_full 'Dalton transactions (Cambridge, England : 2003)'
_journal_page_first 17322
_journal_page_last 17335
_journal_paper_doi 10.1039/d5dt01786f
_journal_volume 54
_journal_year 2025
_chemical_formula_sum 'C56 H120.34 Cu4 N8 O115 P16 V12'
_chemical_formula_weight 4106.89
_space_group_crystal_system monoclinic
_space_group_IT_number 15
_space_group_name_Hall '-C 2yc'
_space_group_name_H-M_alt 'C 1 2/c 1'
_atom_sites_solution_hydrogens mixed
_audit_creation_method SHELXL-2018/3
_audit_update_record
;
2025-09-25 deposited with the CCDC.	2025-10-28 downloaded from the CCDC.
;
_cell_angle_alpha 90
_cell_angle_beta 112.7040(10)
_cell_angle_gamma 90
_cell_formula_units_Z 2
_cell_length_a 36.8600(7)
_cell_length_b 11.45950(10)
_cell_length_c 19.6314(4)
_cell_measurement_reflns_used 71269
_cell_measurement_temperature 298(2)
_cell_measurement_theta_max 64.48
_cell_measurement_theta_min 2.26
_cell_volume 7649.7(2)
_computing_cell_refinement APEX-5
_computing_data_collection APEX-5
_computing_data_reduction APEX-5
_computing_molecular_graphics Mercury
_computing_publication_material enCIFer
_computing_structure_refinement 'SHELXL-2018/3 (Sheldrick, 2018)'
_computing_structure_solution 'SHELXS 2018/2 (Sheldrick, 2018)'
_diffrn_ambient_temperature 298(2)
_diffrn_measured_fraction_theta_full 0.993
_diffrn_measured_fraction_theta_max 0.992
_diffrn_measurement_device_type 'Eulerian 4-circle diffractometer'
_diffrn_measurement_method 'STOE STADIVARI'
_diffrn_radiation_type GaK\a
_diffrn_radiation_wavelength 1.34143
_diffrn_reflns_av_R_equivalents 0.0455
_diffrn_reflns_av_unetI/netI 0.0257
_diffrn_reflns_Laue_measured_fraction_full 0.993
_diffrn_reflns_Laue_measured_fraction_max 0.992
_diffrn_reflns_limit_h_max 46
_diffrn_reflns_limit_h_min -48
_diffrn_reflns_limit_k_max 8
_diffrn_reflns_limit_k_min -15
_diffrn_reflns_limit_l_max 25
_diffrn_reflns_limit_l_min -23
_diffrn_reflns_number 47490
_diffrn_reflns_point_group_measured_fraction_full 0.993
_diffrn_reflns_point_group_measured_fraction_max 0.992
_diffrn_reflns_theta_full 53.597
_diffrn_reflns_theta_max 62.507
_diffrn_reflns_theta_min 3.541
_diffrn_source 'Metal Jet D2+'
_exptl_absorpt_coefficient_mu 8.685
_exptl_absorpt_correction_T_max 0.781
_exptl_absorpt_correction_T_min 0.422
_exptl_absorpt_correction_type multi-scan
_exptl_absorpt_process_details
;
STOE LANA, absorption correction by scaling of reflection intensities.
J. Koziskova, F. Hahn, J. Richter, J. Kozisek, "Comparison of different
absorption corrections on the model structure of tetrakis(\m~2~-acetato)-
diaqua-di-copper(II)", Acta Chimica Slovaca, vol. 9, no. 2, 2016, pp. 136 - 140.
;
_exptl_crystal_colour 'light yellow'
_exptl_crystal_density_diffrn 1.783
_exptl_crystal_density_method 'not measured'
_exptl_crystal_description plate
_exptl_crystal_F_000 4129
_exptl_crystal_size_max 0.120
_exptl_crystal_size_mid 0.083
_exptl_crystal_size_min 0.030
_refine_diff_density_max 1.508
_refine_diff_density_min -1.286
_refine_diff_density_rms 0.161
_refine_ls_extinction_method none
_refine_ls_goodness_of_fit_ref 1.028
_refine_ls_hydrogen_treatment constr
_refine_ls_matrix_type full
_refine_ls_number_parameters 504
_refine_ls_number_reflns 9182
_refine_ls_number_restraints 0
_refine_ls_restrained_S_all 1.028
_refine_ls_R_factor_all 0.0655
_refine_ls_R_factor_gt 0.0610
_refine_ls_shift/su_max 0.001
_refine_ls_shift/su_mean 0.000
_refine_ls_structure_factor_coef Fsqd
_refine_ls_weighting_details 'w=1/[\s^2^(Fo^2^)+(0.1291P)^2^+29.1733P] where P=(Fo^2^+2Fc^2^)/3'
_refine_ls_weighting_scheme calc
_refine_ls_wR_factor_gt 0.1751
_refine_ls_wR_factor_ref 0.1806
_reflns_Friedel_coverage 0.000
_reflns_number_gt 8338
_reflns_number_total 9182
_reflns_threshold_expression 'I > 2\s(I)'
_cod_data_source_file d5dt01786f4.cif
_cod_data_source_block 1a
_cod_depositor_comments 'Adding full bibliography for 7719751--7719752.cif.'
_cod_original_sg_symbol_H-M 'C 2/c'
_cod_database_code 7719752
_shelx_shelxl_version_number 2018/3
_shelx_space_group_comment
;
The symmetry employed for this shelxl refinement is uniquely defined
by the following loop, which should always be used as a source of
symmetry information in preference to the above space-group names.
They are only intended as comments.
;
_shelx_estimated_absorpt_t_min 0.422
_shelx_estimated_absorpt_t_max 0.781

loop_
_space_group_symop_operation_xyz
'x, y, z'
'-x, y, -z+1/2'
'x+1/2, y+1/2, z'
'-x+1/2, y+1/2, -z+1/2'
'-x, -y, -z'
'x, -y, z-1/2'
'-x+1/2, -y+1/2, -z'
'x+1/2, -y+1/2, z-1/2'

loop_
_atom_site_label
_atom_site_type_symbol
_atom_site_fract_x
_atom_site_fract_y
_atom_site_fract_z
_atom_site_U_iso_or_equiv
_atom_site_adp_type
_atom_site_occupancy
_atom_site_site_symmetry_order
_atom_site_calc_flag
_atom_site_refinement_flags_posn
_atom_site_refinement_flags_adp
_atom_site_refinement_flags_occupancy
_atom_site_disorder_assembly
_atom_site_disorder_group
Cu1 Cu 0.38889(2) 0.14939(5) 0.67019(3) 0.02254(14) Uani 1 1 d . . . . .
V1 V 0.33838(2) -0.00194(5) 0.51474(3) 0.02094(15) Uani 1 1 d . . . . .
V2 V 0.34286(2) 0.37579(5) 0.70720(3) 0.02045(14) Uani 1 1 d . . . . .
V3 V 0.22160(2) 0.13601(5) 0.59988(3) 0.02006(14) Uani 1 1 d . . . . .
P1 P 0.35692(3) 0.19846(8) 0.43330(5) 0.02100(19) Uani 1 1 d . . . . .
P2 P 0.35442(3) 0.37824(7) 0.55018(5) 0.02060(18) Uani 1 1 d . . . . .
P3 P 0.30335(3) 0.00623(7) 0.64580(5) 0.01878(18) Uani 1 1 d . . . . .
P4 P 0.29743(3) 0.18934(7) 0.75864(4) 0.01968(18) Uani 1 1 d . . . . .
C1 C 0.37486(10) 0.2416(3) 0.53084(18) 0.0208(6) Uani 1 1 d . . . . .
C2 C 0.42078(11) 0.2477(3) 0.5662(2) 0.0273(7) Uani 1 1 d . . . . .
H2A H 0.430283 0.279546 0.530378 0.033 Uiso 1 1 calc R U . . .
H2B H 0.428769 0.300296 0.608171 0.033 Uiso 1 1 calc R U . . .
C3 C 0.43926(11) 0.1314(4) 0.5911(2) 0.0274(7) Uani 1 1 d . . . . .
C4 C 0.46214(12) 0.0735(4) 0.5602(2) 0.0360(9) Uani 1 1 d . . . . .
H4 H 0.465920 0.105482 0.519865 0.043 Uiso 1 1 calc R U . . .
C5 C 0.47938(14) -0.0320(5) 0.5893(3) 0.0427(11) Uani 1 1 d . . . . .
H5 H 0.495526 -0.070198 0.569968 0.051 Uiso 1 1 calc R U . . .
C6 C 0.47236(16) -0.0793(5) 0.6471(3) 0.0478(12) Uani 1 1 d . . . . .
H6 H 0.483451 -0.150648 0.667041 0.057 Uiso 1 1 calc R U . . .
C7 C 0.44878(14) -0.0205(4) 0.6751(3) 0.0408(10) Uani 1 1 d . . . . .
H7 H 0.443781 -0.053385 0.713967 0.049 Uiso 1 1 calc R U . . .
C8 C 0.32892(10) 0.1118(3) 0.71996(18) 0.0202(6) Uani 1 1 d . . . . .
C9 C 0.36318(11) 0.0441(3) 0.78083(19) 0.0241(7) Uani 1 1 d . . . . .
H9A H 0.353511 0.012076 0.816406 0.029 Uiso 1 1 calc R U . . .
H9B H 0.371123 -0.020742 0.757944 0.029 Uiso 1 1 calc R U . . .
C10 C 0.39834(11) 0.1187(3) 0.82068(19) 0.0248(7) Uani 1 1 d . . . . .
C11 C 0.41140(13) 0.1438(4) 0.8956(2) 0.0320(8) Uani 1 1 d . . . . .
H11 H 0.398741 0.112524 0.924183 0.038 Uiso 1 1 calc R U . . .
C12 C 0.44359(13) 0.2162(4) 0.9267(2) 0.0381(9) Uani 1 1 d . . . . .
H12 H 0.452459 0.235441 0.976519 0.046 Uiso 1 1 calc R U . . .
C13 C 0.46264(13) 0.2603(4) 0.8835(2) 0.0385(9) Uani 1 1 d . . . . .
H13 H 0.484343 0.309057 0.903828 0.046 Uiso 1 1 calc R U . . .
C14 C 0.44864(12) 0.2300(4) 0.8098(2) 0.0337(8) Uani 1 1 d . . . . .
H14 H 0.461336 0.258405 0.780437 0.040 Uiso 1 1 calc R U . . .
N1 N 0.43276(10) 0.0830(3) 0.64809(18) 0.0303(7) Uani 1 1 d . . . . .
N2 N 0.41710(10) 0.1604(3) 0.77937(17) 0.0268(6) Uani 1 1 d . . . . .
O1C1 O 0.36012(7) 0.1518(2) 0.56360(13) 0.0209(5) Uani 1 1 d . . . . .
O1C8 O 0.34312(7) 0.2021(2) 0.68648(13) 0.0203(5) Uani 1 1 d . . . . .
O1P1 O 0.35807(8) 0.0655(2) 0.44212(14) 0.0253(5) Uani 1 1 d . . . . .
O1P2 O 0.19051(8) 0.1271(2) 0.48846(14) 0.0243(5) Uani 1 1 d . . . . .
O1P3 O 0.33447(7) -0.0223(2) 0.61351(13) 0.0218(5) Uani 1 1 d . . . . .
O1P4 O 0.31342(9) 0.3148(2) 0.76384(15) 0.0274(5) Uani 1 1 d . . . . .
O1V1 O 0.35922(10) -0.1287(2) 0.51748(17) 0.0344(6) Uani 1 1 d . . . . .
O1V2 O 0.37996(9) 0.4279(3) 0.77609(15) 0.0332(6) Uani 1 1 d . . . . .
O1V3 O 0.25052(8) 0.2958(2) 0.57099(15) 0.0266(5) Uani 1 1 d . . . . .
O2P1 O 0.18613(8) 0.2628(2) 0.60507(14) 0.0246(5) Uani 1 1 d . . . . .
O2P2 O 0.36723(8) 0.3724(2) 0.63491(14) 0.0232(5) Uani 1 1 d . . . . .
O2P3 O 0.26745(7) 0.0640(2) 0.58719(13) 0.0219(5) Uani 1 1 d . . . . .
O2P4 O 0.25493(8) 0.1824(2) 0.70438(13) 0.0258(5) Uani 1 1 d . . . . .
O2V1 O 0.29179(8) -0.0087(2) 0.46208(14) 0.0275(6) Uani 1 1 d . . . . .
O2V2 O 0.31175(9) 0.4827(2) 0.67150(15) 0.0290(6) Uani 1 1 d . . . . .
O2V3 O 0.20253(9) 0.0244(3) 0.62214(16) 0.0337(6) Uani 1 1 d . . . . .
O3P1 O 0.38203(8) 0.2449(3) 0.39488(15) 0.0296(6) Uani 1 1 d . . . . .
O3P2 O 0.37310(9) 0.4789(2) 0.52727(15) 0.0300(6) Uani 1 1 d . . . . .
O3P3 O 0.29342(8) -0.0977(2) 0.68273(14) 0.0245(5) Uani 1 1 d . . . . .
O3P4 O 0.30286(8) 0.1459(2) 0.83391(14) 0.0254(5) Uani 1 1 d . . . . .
O2W O 0.41790(8) 0.4835(2) 0.41978(17) 0.0922(19) Uani 1 1 d G . . . .
H2WA H 0.404523 0.506892 0.376128 0.138 Uiso 1 1 d G U . . .
H2WB H 0.401421 0.447622 0.432747 0.138 Uiso 1 1 d G U . . .
O5W O 0.50000(6) 0.4077(2) 0.75000(18) 0.123(9) Uani 0.5 2 d G T P . .
H5WA H 0.515283 0.362242 0.739388 0.184 Uiso 0.25 1 d G U P . .
H5WB H 0.484750 0.362238 0.760802 0.184 Uiso 0.25 1 d G U P . .
O8W O 0.50856(8) 0.6487(3) 0.5726(2) 0.112(10) Uani 0.25 1 d G . P . .
H8WA H 0.517653 0.716970 0.585268 0.168 Uiso 0.555(6) 1 d G U P A 1
H8WB H 0.512173 0.614351 0.613067 0.168 Uiso 0.555(6) 1 d G U P A 1
O9W O 0.23795(6) -0.24684(14) 0.59302(10) 0.0337(6) Uani 1 1 d G . . . .
H9WA H 0.254317 -0.207417 0.628133 0.051 Uiso 1 1 d G U . . .
H9WB H 0.230169 -0.300059 0.614361 0.051 Uiso 1 1 d G U . . .
O10W O 0.23732(8) 0.43875(15) 0.69888(15) 0.0441(8) Uani 1 1 d G . . . .
H10A H 0.259262 0.421025 0.732738 0.066 Uiso 1 1 d G U . . .
H10B H 0.228304 0.380160 0.670877 0.066 Uiso 1 1 d G U . . .
O11W O 0.28383(7) -0.38860(13) 0.53609(11) 0.0519(9) Uani 1 1 d G . . . .
H11A H 0.274327 -0.333284 0.505544 0.078 Uiso 1 1 d G U . . .
H11B H 0.302895 -0.357720 0.571347 0.078 Uiso 1 1 d G U . . .
O12W O 0.35452(8) 0.66074(17) 0.42987(15) 0.0378(9) Uani 0.75 1 d G . P . .
H12A H 0.352757 0.597475 0.450975 0.057 Uiso 0.75 1 d G U P . .
H12B H 0.332108 0.668582 0.394992 0.057 Uiso 0.75 1 d G U P . .
O1WA O 0.31958(7) -0.31146(15) 0.75559(10) 0.0303(13) Uani 0.555(6) 1 d G . P A 1
H1WA H 0.320125 -0.246635 0.734962 0.045 Uiso 0.740(8) 1 d G U P A 1
H1WB H 0.316947 -0.362257 0.722453 0.045 Uiso 0.740(8) 1 d G U P A 1
O3WA O 0.35390(6) -0.27078(14) 0.64427(11) 0.0445(16) Uani 0.555(6) 1 d G . P A 1
H3WA H 0.375941 -0.260568 0.679775 0.067 Uiso 0.555(6) 1 d G U P A 1
H3WB H 0.351451 -0.212213 0.616252 0.067 Uiso 0.555(6) 1 d G U P A 1
O4WA O 0.43590(6) -0.1874(2) 0.83067(13) 0.094(4) Uani 0.555(6) 1 d G . P A 1
H4WA H 0.417713 -0.232820 0.830786 0.141 Uiso 0.555(6) 1 d G U P A 1
H4WB H 0.431086 -0.176108 0.785199 0.141 Uiso 0.555(6) 1 d G U P A 1
O6WA O 0.45030(7) 0.5493(2) 0.60949(17) 0.138(8) Uiso 0.432(14) 1 d G . P B 1
H6WA H 0.452803 0.600351 0.580139 0.207 Uiso 0.432(14) 1 d G U P B 1
H6WB H 0.470731 0.557245 0.648760 0.207 Uiso 0.432(14) 1 d G U P B 1
O7WA O 0.44439(7) 0.5337(2) 0.75625(15) 0.119(7) Uani 0.370(4) 1 d G . P A 1
H7WA H 0.429987 0.531839 0.710470 0.179 Uiso 0.370(4) 1 d G U P A 1
H7WB H 0.463357 0.487905 0.760866 0.179 Uiso 0.370(4) 1 d G U P A 1
O1WB O 0.34510(6) -0.28699(15) 0.74582(10) 0.031(4) Uani 0.195(6) 1 d G . P A 2
H1WC H 0.345143 -0.261071 0.786445 0.047 Uiso 0.195(6) 1 d G U P A 2
H1WD H 0.333567 -0.238484 0.711516 0.047 Uiso 0.195(6) 1 d G U P A 2
O3WB O 0.36227(6) -0.31296(14) 0.61328(13) 0.035(4) Uani 0.195(6) 1 d G . P A 2
H3WC H 0.381815 -0.358058 0.621509 0.052 Uiso 0.195(6) 1 d G U P A 2
H3WD H 0.370992 -0.259010 0.645215 0.052 Uiso 0.195(6) 1 d G U P A 2
O4WB O 0.4600(5) -0.2299(19) 0.9127(12) 0.057(6) Uani 0.195(6) 1 d . . P A 2
O6WB O 0.4240(5) 0.6314(13) 0.6195(7) 0.069(5) Uiso 0.318(14) 1 d G . P B 2
H6WC H 0.403637 0.669471 0.593260 0.104 Uiso 0.318(14) 1 d G U P B 2
H6WD H 0.432765 0.603549 0.588682 0.104 Uiso 0.318(14) 1 d G U P B 2
O7WB O 0.4217(6) 0.6164(15) 0.7263(8) 0.022(4) Uani 0.130(4) 1 d G . P A 2
H7WC H 0.403352 0.567644 0.705836 0.033 Uiso 0.130(4) 1 d G U P A 2
H7WD H 0.438976 0.577973 0.760743 0.033 Uiso 0.130(4) 1 d G U P A 2

loop_
_atom_site_aniso_label
_atom_site_aniso_U_11
_atom_site_aniso_U_22
_atom_site_aniso_U_33
_atom_site_aniso_U_23
_atom_site_aniso_U_13
_atom_site_aniso_U_12
Cu1 0.0249(3) 0.0258(3) 0.0168(3) 0.00045(19) 0.0080(2) 0.0027(2)
V1 0.0294(3) 0.0177(3) 0.0176(3) -0.00130(19) 0.0112(2) 0.0005(2)
V2 0.0277(3) 0.0171(3) 0.0170(3) -0.00136(19) 0.0090(2) -0.0012(2)
V3 0.0239(3) 0.0203(3) 0.0161(3) -0.00078(19) 0.0079(2) -0.0001(2)
P1 0.0253(4) 0.0221(4) 0.0180(4) 0.0003(3) 0.0110(3) 0.0004(3)
P2 0.0265(4) 0.0188(4) 0.0164(4) 0.0000(3) 0.0082(3) -0.0018(3)
P3 0.0254(4) 0.0165(4) 0.0152(4) 0.0004(3) 0.0086(3) -0.0002(3)
P4 0.0272(4) 0.0194(4) 0.0135(4) 0.0001(3) 0.0091(3) 0.0005(3)
C1 0.0256(16) 0.0194(15) 0.0192(15) 0.0001(12) 0.0107(12) -0.0018(12)
C2 0.0243(17) 0.0312(19) 0.0246(17) -0.0006(14) 0.0074(13) -0.0031(14)
C3 0.0225(17) 0.035(2) 0.0239(17) -0.0046(14) 0.0086(14) -0.0011(14)
C4 0.0276(19) 0.048(3) 0.033(2) -0.0054(18) 0.0131(16) 0.0024(17)
C5 0.036(2) 0.050(3) 0.042(2) -0.009(2) 0.0147(19) 0.012(2)
C6 0.045(3) 0.045(3) 0.052(3) 0.002(2) 0.016(2) 0.018(2)
C7 0.037(2) 0.046(3) 0.037(2) 0.0076(19) 0.0113(18) 0.0158(19)
C8 0.0249(16) 0.0178(14) 0.0171(14) 0.0021(12) 0.0072(12) 0.0010(12)
C9 0.0292(18) 0.0209(16) 0.0202(15) 0.0027(12) 0.0072(13) 0.0028(13)
C10 0.0274(17) 0.0268(17) 0.0170(15) 0.0023(13) 0.0050(13) 0.0063(13)
C11 0.036(2) 0.037(2) 0.0208(17) -0.0002(15) 0.0081(15) 0.0055(16)
C12 0.039(2) 0.043(2) 0.0248(18) -0.0059(17) 0.0029(16) 0.0043(18)
C13 0.031(2) 0.043(2) 0.033(2) -0.0063(18) 0.0025(16) -0.0039(17)
C14 0.0262(18) 0.042(2) 0.0296(19) -0.0002(17) 0.0070(15) -0.0035(16)
N1 0.0278(16) 0.0373(18) 0.0250(15) 0.0025(13) 0.0095(12) 0.0083(13)
N2 0.0259(15) 0.0327(16) 0.0191(14) -0.0001(12) 0.0058(12) 0.0037(12)
O1C1 0.0261(12) 0.0212(11) 0.0162(11) -0.0001(8) 0.0093(9) -0.0017(9)
O1C8 0.0270(12) 0.0157(10) 0.0190(11) -0.0001(8) 0.0098(9) 0.0000(9)
O1P1 0.0376(14) 0.0243(12) 0.0195(11) 0.0009(9) 0.0170(10) 0.0042(10)
O1P2 0.0315(14) 0.0224(12) 0.0186(11) -0.0026(9) 0.0094(10) 0.0024(10)
O1P3 0.0273(12) 0.0220(11) 0.0183(11) 0.0018(9) 0.0114(9) 0.0038(9)
O1P4 0.0433(15) 0.0197(12) 0.0262(13) -0.0021(10) 0.0210(12) -0.0011(11)
O1V1 0.0526(19) 0.0261(13) 0.0325(15) 0.0018(11) 0.0253(14) 0.0068(12)
O1V2 0.0362(15) 0.0400(16) 0.0213(12) -0.0082(11) 0.0088(11) -0.0058(12)
O1V3 0.0341(14) 0.0224(12) 0.0276(13) 0.0014(10) 0.0166(11) 0.0010(10)
O2P1 0.0260(12) 0.0276(13) 0.0206(11) -0.0045(9) 0.0092(10) 0.0002(10)
O2P2 0.0302(13) 0.0236(12) 0.0170(11) -0.0018(9) 0.0103(10) -0.0036(10)
O2P3 0.0277(12) 0.0218(11) 0.0154(10) 0.0004(9) 0.0075(9) 0.0037(9)
O2P4 0.0283(13) 0.0320(14) 0.0154(11) -0.0033(10) 0.0064(9) 0.0046(10)
O2V1 0.0354(15) 0.0288(13) 0.0177(11) -0.0028(9) 0.0095(10) -0.0046(10)
O2V2 0.0369(15) 0.0258(13) 0.0286(13) 0.0048(10) 0.0174(11) 0.0056(11)
O2V3 0.0391(16) 0.0318(14) 0.0309(14) 0.0032(11) 0.0142(12) -0.0048(12)
O3P1 0.0341(14) 0.0350(15) 0.0247(13) 0.0024(11) 0.0168(11) -0.0015(11)
O3P2 0.0377(15) 0.0253(13) 0.0254(13) 0.0035(10) 0.0103(11) -0.0069(11)
O3P3 0.0334(14) 0.0192(11) 0.0221(12) 0.0026(9) 0.0122(10) -0.0024(10)
O3P4 0.0348(14) 0.0281(13) 0.0150(11) 0.0018(9) 0.0116(10) 0.0006(10)
O2W 0.085(4) 0.108(4) 0.073(3) 0.038(3) 0.020(3) -0.022(3)
O5W 0.106(13) 0.059(8) 0.27(3) 0.000 0.144(17) 0.000
O8W 0.053(11) 0.094(16) 0.12(2) 0.035(14) -0.040(12) 0.035(11)
O9W 0.0487(17) 0.0278(14) 0.0284(14) -0.0030(11) 0.0190(12) -0.0109(12)
O10W 0.051(2) 0.0407(18) 0.0387(17) -0.0060(14) 0.0159(15) 0.0064(15)
O11W 0.079(3) 0.0449(19) 0.0332(17) 0.0063(14) 0.0233(18) 0.0178(18)
O12W 0.043(2) 0.0283(19) 0.036(2) 0.0129(16) 0.0080(18) -0.0021(16)
O1WA 0.050(3) 0.020(2) 0.023(2) -0.0044(18) 0.018(2) 0.001(2)
O3WA 0.071(4) 0.029(3) 0.041(3) 0.012(2) 0.030(3) 0.010(3)
O4WA 0.070(6) 0.105(8) 0.135(10) 0.012(7) 0.071(7) -0.026(5)
O7WA 0.054(9) 0.124(16) 0.18(2) -0.007(14) 0.046(11) -0.037(10)
O1WB 0.041(9) 0.027(7) 0.024(7) -0.011(5) 0.011(6) -0.002(6)
O3WB 0.050(9) 0.021(7) 0.039(8) 0.015(6) 0.024(7) 0.007(6)
O4WB 0.041(9) 0.073(13) 0.076(14) -0.043(11) 0.045(10) -0.044(9)
O7WB 0.024(9) 0.010(8) 0.035(10) -0.003(7) 0.014(8) -0.008(7)

loop_
_atom_type_symbol
_atom_type_description
_atom_type_scat_dispersion_real
_atom_type_scat_dispersion_imag
_atom_type_scat_source
Cu Cu -2.7974 3.6876 'International Tables Vol C Tables 4.2.6.8 and 6.1.1.4'
V V 0.2663 1.6689 'International Tables Vol C Tables 4.2.6.8 and 6.1.1.4'
P P 0.2543 0.3332 'International Tables Vol C Tables 4.2.6.8 and 6.1.1.4'
C C 0.0137 0.0067 'International Tables Vol C Tables 4.2.6.8 and 6.1.1.4'
N N 0.0241 0.0134 'International Tables Vol C Tables 4.2.6.8 and 6.1.1.4'
O O 0.0389 0.0241 'International Tables Vol C Tables 4.2.6.8 and 6.1.1.4'
H H 0.0000 0.0000 'International Tables Vol C Tables 4.2.6.8 and 6.1.1.4'

loop_
_geom_angle_atom_site_label_1
_geom_angle_atom_site_label_2
_geom_angle_atom_site_label_3
_geom_angle
_geom_angle_site_symmetry_1
_geom_angle_site_symmetry_3
_geom_angle_publ_flag
O1C8 Cu1 O1C1 91.45(11) . . ?
O1C8 Cu1 N1 174.61(13) . . ?
O1C1 Cu1 N1 85.52(12) . . ?
O1C8 Cu1 N2 85.91(12) . . ?
O1C1 Cu1 N2 175.36(13) . . ?
N1 Cu1 N2 97.40(14) . . ?
O2V1 V1 O1V1 110.21(16) . . ?
O2V1 V1 O1P1 98.66(13) . . ?
O1V1 V1 O1P1 94.14(13) . . ?
O2V1 V1 O1P3 98.96(12) . . ?
O1V1 V1 O1P3 94.16(13) . . ?
O1P1 V1 O1P3 156.55(11) . . ?
O2V1 V1 O1C1 118.11(12) . . ?
O1V1 V1 O1C1 131.68(15) . . ?
O1P1 V1 O1C1 79.25(10) . . ?
O1P3 V1 O1C1 78.85(10) . . ?
O1V2 V2 O2V2 107.88(16) . . ?
O1V2 V2 O2P2 97.88(13) . . ?
O2V2 V2 O2P2 98.42(12) . . ?
O1V2 V2 O1P4 97.57(14) . . ?
O2V2 V2 O1P4 93.43(13) . . ?
O2P2 V2 O1P4 156.59(11) . . ?
O1V2 V2 O1C8 117.39(14) . . ?
O2V2 V2 O1C8 134.67(13) . . ?
O2P2 V2 O1C8 78.22(10) . . ?
O1P4 V2 O1C8 79.08(10) . . ?
O2V3 V3 O2P3 100.80(14) . . ?
O2V3 V3 O2P1 101.77(14) . . ?
O2P3 V3 O2P1 157.36(11) . . ?
O2V3 V3 O2P4 95.29(14) . . ?
O2P3 V3 O2P4 91.34(10) . . ?
O2P1 V3 O2P4 84.81(11) . . ?
O2V3 V3 O1P2 97.38(13) . . ?
O2P3 V3 O1P2 89.87(10) . . ?
O2P1 V3 O1P2 89.04(10) . . ?
O2P4 V3 O1P2 166.81(11) . . ?
O2V3 V3 O1V3 178.37(14) . . ?
O2P3 V3 O1V3 78.54(10) . . ?
O2P1 V3 O1V3 78.85(10) . . ?
O2P4 V3 O1V3 83.25(11) . . ?
O1P2 V3 O1V3 84.12(10) . . ?
O3P1 P1 O1P1 114.49(15) . . ?
O3P1 P1 O2P1 111.85(16) . 7_556 ?
O1P1 P1 O2P1 108.71(15) . 7_556 ?
O3P1 P1 C1 112.65(16) . . ?
O1P1 P1 C1 99.61(15) . . ?
O2P1 P1 C1 108.77(15) 7_556 . ?
O3P2 P2 O1P2 114.56(16) . 7_556 ?
O3P2 P2 O2P2 111.80(15) . . ?
O1P2 P2 O2P2 110.70(15) 7_556 . ?
O3P2 P2 C1 108.73(17) . . ?
O1P2 P2 C1 108.31(15) 7_556 . ?
O2P2 P2 C1 101.90(15) . . ?
O3P3 P3 O2P3 113.75(15) . . ?
O3P3 P3 O1P3 112.69(14) . . ?
O2P3 P3 O1P3 110.30(14) . . ?
O3P3 P3 C8 106.41(15) . . ?
O2P3 P3 C8 109.86(15) . . ?
O1P3 P3 C8 103.20(15) . . ?
O3P4 P4 O2P4 112.54(16) . . ?
O3P4 P4 O1P4 110.02(15) . . ?
O2P4 P4 O1P4 111.09(16) . . ?
O3P4 P4 C8 112.40(15) . . ?
O2P4 P4 C8 109.20(15) . . ?
O1P4 P4 C8 101.04(15) . . ?
O1C1 C1 C2 111.5(3) . . ?
O1C1 C1 P1 103.2(2) . . ?
C2 C1 P1 111.6(2) . . ?
O1C1 C1 P2 105.3(2) . . ?
C2 C1 P2 109.2(2) . . ?
P1 C1 P2 115.67(19) . . ?
C3 C2 C1 112.6(3) . . ?
C3 C2 H2A 109.1 . . ?
C1 C2 H2A 109.1 . . ?
C3 C2 H2B 109.1 . . ?
C1 C2 H2B 109.1 . . ?
H2A C2 H2B 107.8 . . ?
N1 C3 C4 120.0(4) . . ?
N1 C3 C2 115.7(3) . . ?
C4 C3 C2 124.3(4) . . ?
C5 C4 C3 119.9(4) . . ?
C5 C4 H4 120.1 . . ?
C3 C4 H4 120.1 . . ?
C6 C5 C4 119.1(4) . . ?
C6 C5 H5 120.5 . . ?
C4 C5 H5 120.5 . . ?
C5 C6 C7 119.3(5) . . ?
C5 C6 H6 120.3 . . ?
C7 C6 H6 120.3 . . ?
N1 C7 C6 121.7(5) . . ?
N1 C7 H7 119.1 . . ?
C6 C7 H7 119.1 . . ?
O1C8 C8 C9 112.3(3) . . ?
O1C8 C8 P4 104.0(2) . . ?
C9 C8 P4 112.0(2) . . ?
O1C8 C8 P3 106.1(2) . . ?
C9 C8 P3 107.0(2) . . ?
P4 C8 P3 115.45(19) . . ?
C10 C9 C8 113.3(3) . . ?
C10 C9 H9A 108.9 . . ?
C8 C9 H9A 108.9 . . ?
C10 C9 H9B 108.9 . . ?
C8 C9 H9B 108.9 . . ?
H9A C9 H9B 107.7 . . ?
N2 C10 C11 121.1(4) . . ?
N2 C10 C9 115.6(3) . . ?
C11 C10 C9 123.2(4) . . ?
C12 C11 C10 118.7(4) . . ?
C12 C11 H11 120.6 . . ?
C10 C11 H11 120.6 . . ?
C11 C12 C13 119.9(4) . . ?
C11 C12 H12 120.0 . . ?
C13 C12 H12 120.0 . . ?
C14 C13 C12 118.5(4) . . ?
C14 C13 H13 120.8 . . ?
C12 C13 H13 120.8 . . ?
N2 C14 C13 121.6(4) . . ?
N2 C14 H14 119.2 . . ?
C13 C14 H14 119.2 . . ?
C7 N1 C3 120.0(4) . . ?
C7 N1 Cu1 121.7(3) . . ?
C3 N1 Cu1 116.4(3) . . ?
C10 N2 C14 120.2(3) . . ?
C10 N2 Cu1 116.8(3) . . ?
C14 N2 Cu1 121.2(3) . . ?
C1 O1C1 Cu1 110.5(2) . . ?
C1 O1C1 V1 124.4(2) . . ?
Cu1 O1C1 V1 116.74(12) . . ?
C8 O1C8 Cu1 110.38(19) . . ?
C8 O1C8 V2 125.9(2) . . ?
Cu1 O1C8 V2 114.30(12) . . ?
P1 O1P1 V1 117.76(14) . . ?
P2 O1P2 V3 125.73(16) 7_556 . ?
P3 O1P3 V1 135.35(15) . . ?
P4 O1P4 V2 125.21(15) . . ?
P1 O2P1 V3 139.73(16) 7_556 . ?
P2 O2P2 V2 138.33(17) . . ?
P3 O2P3 V3 128.19(14) . . ?
P4 O2P4 V3 141.91(16) . . ?
H2WA O2W H2WB 104.5 . . ?
H5WA O5W H5WB 104.5 . . ?
H8WA O8W H8WB 104.6 . . ?
H9WA O9W H9WB 104.5 . . ?
H10A O10W H10B 109.5 . . ?
H11A O11W H11B 104.5 . . ?
H12A O12W H12B 104.4 . . ?
H1WA O1WA H1WB 104.5 . . ?
H3WA O3WA H3WB 104.5 . . ?
H4WA O4WA H4WB 104.5 . . ?
H6WA O6WA H6WB 104.5 . . ?
H7WA O7WA H7WB 104.5 . . ?
H1WC O1WB H1WD 109.5 . . ?
H3WC O3WB H3WD 104.5 . . ?
H6WC O6WB H6WD 104.5 . . ?
H7WC O7WB H7WD 104.5 . . ?

loop_
_geom_bond_atom_site_label_1
_geom_bond_atom_site_label_2
_geom_bond_distance
_geom_bond_site_symmetry_2
_geom_bond_publ_flag
Cu1 O1C8 1.931(2) . ?
Cu1 O1C1 1.947(2) . ?
Cu1 N1 1.981(3) . ?
Cu1 N2 1.993(3) . ?
V1 O2V1 1.629(3) . ?
V1 O1V1 1.635(3) . ?
V1 O1P1 1.989(3) . ?
V1 O1P3 2.013(2) . ?
V1 O1C1 2.018(3) . ?
V2 O1V2 1.621(3) . ?
V2 O2V2 1.639(3) . ?
V2 O2P2 1.951(3) . ?
V2 O1P4 1.958(3) . ?
V2 O1C8 2.032(2) . ?
V3 O2V3 1.600(3) . ?
V3 O2P3 1.981(3) . ?
V3 O2P1 1.984(3) . ?
V3 O2P4 2.014(3) . ?
V3 O1P2 2.043(3) . ?
V3 O1V3 2.297(3) . ?
P1 O3P1 1.499(3) . ?
P1 O1P1 1.532(3) . ?
P1 O2P1 1.536(3) 7_556 ?
P1 C1 1.836(3) . ?
P2 O3P2 1.499(3) . ?
P2 O1P2 1.534(3) 7_556 ?
P2 O2P2 1.545(3) . ?
P2 C1 1.839(4) . ?
P3 O3P3 1.510(3) . ?
P3 O2P3 1.529(2) . ?
P3 O1P3 1.545(3) . ?
P3 C8 1.847(4) . ?
P4 O3P4 1.498(3) . ?
P4 O2P4 1.519(3) . ?
P4 O1P4 1.542(3) . ?
P4 C8 1.842(4) . ?
C1 O1C1 1.427(4) . ?
C1 C2 1.564(5) . ?
C2 C3 1.490(6) . ?
C2 H2A 0.9700 . ?
C2 H2B 0.9700 . ?
C3 N1 1.350(5) . ?
C3 C4 1.384(6) . ?
C4 C5 1.383(7) . ?
C4 H4 0.9300 . ?
C5 C6 1.368(8) . ?
C5 H5 0.9300 . ?
C6 C7 1.373(7) . ?
C6 H6 0.9300 . ?
C7 N1 1.340(6) . ?
C7 H7 0.9300 . ?
C8 O1C8 1.429(4) . ?
C8 C9 1.569(5) . ?
C9 C10 1.497(5) . ?
C9 H9A 0.9700 . ?
C9 H9B 0.9700 . ?
C10 N2 1.341(5) . ?
C10 C11 1.389(5) . ?
C11 C12 1.382(6) . ?
C11 H11 0.9300 . ?
C12 C13 1.388(7) . ?
C12 H12 0.9300 . ?
C13 C14 1.381(6) . ?
C13 H13 0.9300 . ?
C14 N2 1.345(5) . ?
C14 H14 0.9300 . ?
O2W H2WA 0.8503 . ?
O2W H2WB 0.8499 . ?
O5W H5WA 0.8498 . ?
O5W H5WB 0.8509 . ?
O8W O4WB 1.76(2) 2_666 ?
O8W H8WA 0.8497 . ?
O8W H8WB 0.8492 . ?
O9W H9WA 0.8498 . ?
O9W H9WB 0.8500 . ?
O10W H10A 0.8498 . ?
O10W H10B 0.8499 . ?
O11W H11A 0.8498 . ?
O11W H11B 0.8501 . ?
O12W H12A 0.8499 . ?
O12W H12B 0.8500 . ?
O1WA H1WA 0.8500 . ?
O1WA H1WB 0.8502 . ?
O3WA H3WA 0.8499 . ?
O3WA H3WB 0.8502 . ?
O4WA H4WA 0.8495 . ?
O4WA H4WB 0.8501 . ?
O6WA H6WA 0.8507 . ?
O6WA H6WB 0.8494 . ?
O7WA H7WA 0.8496 . ?
O7WA H7WB 0.8504 . ?
O1WB H1WC 0.8505 . ?
O1WB H1WD 0.8498 . ?
O3WB H3WC 0.8498 . ?
O3WB H3WD 0.8503 . ?
O6WB H6WC 0.8496 . ?
O6WB H6WD 0.8502 . ?
O7WB H7WC 0.8499 . ?
O7WB H7WD 0.8505 . ?

loop_
_geom_torsion_atom_site_label_1
_geom_torsion_atom_site_label_2
_geom_torsion_atom_site_label_3
_geom_torsion_atom_site_label_4
_geom_torsion
_geom_torsion_site_symmetry_1
_geom_torsion_site_symmetry_2
_geom_torsion_site_symmetry_3
_geom_torsion_site_symmetry_4
_geom_torsion_publ_flag
O3P1 P1 C1 O1C1 -154.5(2) . . . . ?
O1P1 P1 C1 O1C1 -32.7(2) . . . . ?
O2P1 P1 C1 O1C1 80.9(2) 7_556 . . . ?
O3P1 P1 C1 C2 -34.6(3) . . . . ?
O1P1 P1 C1 C2 87.2(3) . . . . ?
O2P1 P1 C1 C2 -159.2(2) 7_556 . . . ?
O3P1 P1 C1 P2 91.1(2) . . . . ?
O1P1 P1 C1 P2 -147.13(19) . . . . ?
O2P1 P1 C1 P2 -33.5(2) 7_556 . . . ?
O3P2 P2 C1 O1C1 171.9(2) . . . . ?
O1P2 P2 C1 O1C1 -63.1(2) 7_556 . . . ?
O2P2 P2 C1 O1C1 53.7(2) . . . . ?
O3P2 P2 C1 C2 52.0(3) . . . . ?
O1P2 P2 C1 C2 177.0(2) 7_556 . . . ?
O2P2 P2 C1 C2 -66.2(3) . . . . ?
O3P2 P2 C1 P1 -74.9(2) . . . . ?
O1P2 P2 C1 P1 50.2(2) 7_556 . . . ?
O2P2 P2 C1 P1 166.92(18) . . . . ?
O1C1 C1 C2 C3 32.0(4) . . . . ?
P1 C1 C2 C3 -82.9(3) . . . . ?
P2 C1 C2 C3 147.9(3) . . . . ?
C1 C2 C3 N1 -67.0(4) . . . . ?
C1 C2 C3 C4 113.6(4) . . . . ?
N1 C3 C4 C5 -2.2(6) . . . . ?
C2 C3 C4 C5 177.2(4) . . . . ?
C3 C4 C5 C6 2.2(7) . . . . ?
C4 C5 C6 C7 -0.7(8) . . . . ?
C5 C6 C7 N1 -0.8(8) . . . . ?
O3P4 P4 C8 O1C8 -138.2(2) . . . . ?
O2P4 P4 C8 O1C8 96.1(2) . . . . ?
O1P4 P4 C8 O1C8 -21.0(2) . . . . ?
O3P4 P4 C8 C9 -16.8(3) . . . . ?
O2P4 P4 C8 C9 -142.4(2) . . . . ?
O1P4 P4 C8 C9 100.4(3) . . . . ?
O3P4 P4 C8 P3 105.9(2) . . . . ?
O2P4 P4 C8 P3 -19.7(2) . . . . ?
O1P4 P4 C8 P3 -136.82(18) . . . . ?
O3P3 P3 C8 O1C8 172.0(2) . . . . ?
O2P3 P3 C8 O1C8 -64.5(2) . . . . ?
O1P3 P3 C8 O1C8 53.2(2) . . . . ?
O3P3 P3 C8 C9 52.0(3) . . . . ?
O2P3 P3 C8 C9 175.5(2) . . . . ?
O1P3 P3 C8 C9 -66.9(2) . . . . ?
O3P3 P3 C8 P4 -73.4(2) . . . . ?
O2P3 P3 C8 P4 50.1(2) . . . . ?
O1P3 P3 C8 P4 167.74(17) . . . . ?
O1C8 C8 C9 C10 32.1(4) . . . . ?
P4 C8 C9 C10 -84.4(3) . . . . ?
P3 C8 C9 C10 148.1(3) . . . . ?
C8 C9 C10 N2 -64.5(4) . . . . ?
C8 C9 C10 C11 115.9(4) . . . . ?
N2 C10 C11 C12 2.1(6) . . . . ?
C9 C10 C11 C12 -178.3(4) . . . . ?
C10 C11 C12 C13 -1.3(6) . . . . ?
C11 C12 C13 C14 0.0(7) . . . . ?
C12 C13 C14 N2 0.6(7) . . . . ?
C6 C7 N1 C3 0.9(7) . . . . ?
C6 C7 N1 Cu1 164.5(4) . . . . ?
C4 C3 N1 C7 0.6(6) . . . . ?
C2 C3 N1 C7 -178.8(4) . . . . ?
C4 C3 N1 Cu1 -163.9(3) . . . . ?
C2 C3 N1 Cu1 16.7(4) . . . . ?
C11 C10 N2 C14 -1.5(6) . . . . ?
C9 C10 N2 C14 178.9(3) . . . . ?
C11 C10 N2 Cu1 -166.3(3) . . . . ?
C9 C10 N2 Cu1 14.1(4) . . . . ?
C13 C14 N2 C10 0.1(6) . . . . ?
C13 C14 N2 Cu1 164.2(3) . . . . ?
C2 C1 O1C1 Cu1 41.5(3) . . . . ?
P1 C1 O1C1 Cu1 161.44(14) . . . . ?
P2 C1 O1C1 Cu1 -76.9(2) . . . . ?
C2 C1 O1C1 V1 -105.5(3) . . . . ?
P1 C1 O1C1 V1 14.4(3) . . . . ?
P2 C1 O1C1 V1 136.09(18) . . . . ?
C9 C8 O1C8 Cu1 40.6(3) . . . . ?
P4 C8 O1C8 Cu1 161.90(14) . . . . ?
P3 C8 O1C8 Cu1 -75.9(2) . . . . ?
C9 C8 O1C8 V2 -103.5(3) . . . . ?
P4 C8 O1C8 V2 17.8(3) . . . . ?
P3 C8 O1C8 V2 139.97(17) . . . . ?
O3P1 P1 O1P1 V1 163.58(16) . . . . ?
O2P1 P1 O1P1 V1 -70.53(19) 7_556 . . . ?
C1 P1 O1P1 V1 43.2(2) . . . . ?
O3P3 P3 O1P3 V1 128.1(2) . . . . ?
O2P3 P3 O1P3 V1 -0.2(3) . . . . ?
C8 P3 O1P3 V1 -117.5(2) . . . . ?
O3P4 P4 O1P4 V2 140.14(19) . . . . ?
O2P4 P4 O1P4 V2 -94.6(2) . . . . ?
C8 P4 O1P4 V2 21.2(2) . . . . ?
O3P2 P2 O2P2 V2 121.2(2) . . . . ?
O1P2 P2 O2P2 V2 -7.9(3) 7_556 . . . ?
C1 P2 O2P2 V2 -122.9(2) . . . . ?
O3P3 P3 O2P3 V3 60.2(2) . . . . ?
O1P3 P3 O2P3 V3 -172.04(17) . . . . ?
C8 P3 O2P3 V3 -58.9(2) . . . . ?
O3P4 P4 O2P4 V3 -136.4(3) . . . . ?
O1P4 P4 O2P4 V3 99.7(3) . . . . ?
C8 P4 O2P4 V3 -10.8(3) . . . . ?
